data_7205953
loop_
_publ_author_name
'Deng, Zhao-Peng'
'Zhu, Zhi-Biao'
'Zhang, Xian-Fa'
'Huo, Li-Hua'
'Zhao, Hui'
'Gao, Shan'

_publ_section_title
;
 The first in situ organosulfonate-templated 3-fold interpenetrating
 framework built from rare tetrahedral [Cu4(\m4-SO4)] SBUs
;
_journal_issue 11
_journal_name_full CrystEngComm
_journal_page_first 3895
_journal_paper_doi 10.1039/c1ce05059a
_journal_volume 13
_journal_year 2011
_chemical_formula_moiety 'C40 H32 Cu4 N8 O4 S, 2(C6 H5 O4 S)'
_chemical_formula_sum 'C52 H42 Cu4 N8 O12 S3'
_chemical_formula_weight 1321.28
_chemical_name_systematic
;
?
;
_space_group_IT_number 15
_symmetry_cell_setting monoclinic
_symmetry_space_group_name_Hall '-C 2yc'
_symmetry_space_group_name_H-M 'C 1 2/c 1'
_atom_sites_solution_hydrogens geom
_atom_sites_solution_primary direct
_atom_sites_solution_secondary difmap
_audit_creation_method SHELXL-97
_cell_angle_alpha 90.00
_cell_angle_beta 110.50(3)
_cell_angle_gamma 90.00
_cell_formula_units_Z 4
_cell_length_a 10.628(2)
_cell_length_b 35.255(7)
_cell_length_c 15.059(3)
_cell_measurement_reflns_used 17123
_cell_measurement_temperature 295(2)
_cell_measurement_theta_max 27.40
_cell_measurement_theta_min 3.13
_cell_volume 5285(2)
_computing_cell_refinement RAPID-AUTO
_computing_data_collection 'RAPID-AUTO (Rigaku Corporation, 1998)'
_computing_data_reduction 'CrystalStructure (Rigaku/MSC and Rigaku Corporation, 2002)'
_computing_molecular_graphics SHELXL-97
_computing_publication_material SHELXL-97
_computing_structure_refinement 'SHELXL-97 (Sheldrick, 1997)'
_computing_structure_solution 'SHELXS-97 (Sheldrick, 1997)'
_diffrn_ambient_temperature 295(2)
_diffrn_detector_area_resol_mean 10.000
_diffrn_measured_fraction_theta_full 0.983
_diffrn_measured_fraction_theta_max 0.983
_diffrn_measurement_device_type 'Rigaku RAXIS-RAPID'
_diffrn_measurement_method \w
_diffrn_radiation_monochromator graphite
_diffrn_radiation_source 'fine-focus sealed tube'
_diffrn_radiation_type MoK\a
_diffrn_radiation_wavelength 0.71073
_diffrn_reflns_av_R_equivalents 0.0472
_diffrn_reflns_av_sigmaI/netI 0.0402
_diffrn_reflns_limit_h_max 13
_diffrn_reflns_limit_h_min -13
_diffrn_reflns_limit_k_max 44
_diffrn_reflns_limit_k_min -45
_diffrn_reflns_limit_l_max 19
_diffrn_reflns_limit_l_min -17
_diffrn_reflns_number 21877
_diffrn_reflns_theta_full 27.40
_diffrn_reflns_theta_max 27.40
_diffrn_reflns_theta_min 3.11
_diffrn_standards_decay_% 0
_diffrn_standards_interval_count 0
_diffrn_standards_interval_time 0
_diffrn_standards_number 0
_exptl_absorpt_coefficient_mu 1.777
_exptl_absorpt_correction_T_max 0.7890
_exptl_absorpt_correction_T_min 0.7288
_exptl_absorpt_correction_type multi-scan
_exptl_absorpt_process_details 'ABSCOR (Higashi, 1995)'
_exptl_crystal_colour brown
_exptl_crystal_density_diffrn 1.658
_exptl_crystal_density_method 'not measured'
_exptl_crystal_description block
_exptl_crystal_F_000 2672
_exptl_crystal_size_max 0.19
_exptl_crystal_size_mid 0.16
_exptl_crystal_size_min 0.14
_refine_diff_density_max 0.840
_refine_diff_density_min -0.559
_refine_diff_density_rms 0.104
_refine_ls_extinction_method none
_refine_ls_goodness_of_fit_ref 1.043
_refine_ls_hydrogen_treatment constr
_refine_ls_matrix_type full
_refine_ls_number_parameters 371
_refine_ls_number_reflns 6004
_refine_ls_number_restraints 60
_refine_ls_restrained_S_all 1.046
_refine_ls_R_factor_all 0.0854
_refine_ls_R_factor_gt 0.0698
_refine_ls_shift/su_max 0.000
_refine_ls_shift/su_mean 0.000
_refine_ls_structure_factor_coef Fsqd
_refine_ls_weighting_details 'calc w=1/[\s^2^(Fo^2^)+(0.1303P)^2^+2.9016P] where P=(Fo^2^+2Fc^2^)/3'
_refine_ls_weighting_scheme calc
_refine_ls_wR_factor_gt 0.1832
_refine_ls_wR_factor_ref 0.1977
_reflns_number_gt 4783
_reflns_number_total 6004
_reflns_threshold_expression >2sigma(I)
_cod_data_source_file c1ce05059a.txt
_cod_data_source_block complex1
_cod_original_sg_symbol_H-M 'C 2/c'
_cod_database_code 7205953

loop_
_symmetry_equiv_pos_as_xyz
'x, y, z'
'-x, y, -z+1/2'
'x+1/2, y+1/2, z'
'-x+1/2, y+1/2, -z+1/2'
'-x, -y, -z'
'x, -y, z-1/2'
'-x+1/2, -y+1/2, -z'
'x+1/2, -y+1/2, z-1/2'

loop_
_atom_site_label
_atom_site_type_symbol
_atom_site_fract_x
_atom_site_fract_y
_atom_site_fract_z
_atom_site_U_iso_or_equiv
_atom_site_adp_type
_atom_site_occupancy
_atom_site_symmetry_multiplicity
_atom_site_calc_flag
_atom_site_refinement_flags
_atom_site_disorder_assembly
_atom_site_disorder_group
Cu1 Cu 0.64892(7) 0.28759(2) 0.31561(4) 0.0654(2) Uani 1 1 d . . .
Cu2 Cu 0.48785(5) 0.463864(19) 0.35322(4) 0.0573(2) Uani 1 1 d . . .
S1 S 0.5000 0.37578(3) 0.2500 0.0376(3) Uani 1 2 d S . .
O1 O 0.6184(4) 0.35150(9) 0.2678(3) 0.0616(9) Uani 1 1 d . . .
O2 O 0.5154(4) 0.39990(9) 0.3329(2) 0.0592(8) Uani 1 1 d . . .
N1 N 0.7492(4) 0.27124(11) 0.2367(3) 0.0489(8) Uani 1 1 d . . .
N2 N 1.0751(4) 0.22144(11) -0.0860(3) 0.0493(8) Uani 1 1 d . . .
N3 N 0.3093(3) 0.47686(10) 0.2718(2) 0.0454(7) Uani 1 1 d . . .
N4 N -0.3419(3) 0.52553(10) -0.0484(2) 0.0454(7) Uani 1 1 d . . .
C1 C 0.8026(7) 0.29738(15) 0.1956(4) 0.0727(17) Uani 1 1 d . . .
H1 H 0.7946 0.3230 0.2076 0.087 Uiso 1 1 calc R . .
C2 C 0.8700(7) 0.28654(13) 0.1351(5) 0.0725(18) Uani 1 1 d . . .
H2 H 0.9029 0.3054 0.1059 0.087 Uiso 1 1 calc R . .
C3 C 0.8894(4) 0.25042(11) 0.1170(3) 0.0395(8) Uani 1 1 d . . .
C4 C 0.8408(7) 0.22311(14) 0.1641(5) 0.0730(17) Uani 1 1 d . . .
H4 H 0.8552 0.1974 0.1572 0.088 Uiso 1 1 calc R . .
C5 C 0.7709(7) 0.23506(16) 0.2212(5) 0.0772(18) Uani 1 1 d . . .
H5 H 0.7369 0.2166 0.2508 0.093 Uiso 1 1 calc R . .
C6 C 1.0634(8) 0.25731(15) -0.0622(5) 0.085(2) Uani 1 1 d . . .
H6 H 1.0965 0.2764 -0.0905 0.102 Uiso 1 1 calc R . .
C7 C 1.0053(9) 0.26715(14) 0.0016(5) 0.088(2) Uani 1 1 d . . .
H7 H 0.9959 0.2927 0.0137 0.105 Uiso 1 1 calc R . .
C8 C 0.9593(4) 0.23947(11) 0.0493(3) 0.0408(8) Uani 1 1 d . . .
C9 C 0.9750(6) 0.20299(14) 0.0256(4) 0.0658(14) Uani 1 1 d . . .
H9 H 0.9445 0.1832 0.0537 0.079 Uiso 1 1 calc R . .
C10 C 1.0355(7) 0.19498(14) -0.0396(4) 0.0666(14) Uani 1 1 d . . .
H10 H 1.0491 0.1697 -0.0515 0.080 Uiso 1 1 calc R . .
C11 C 0.2687(5) 0.51309(14) 0.2574(4) 0.0632(13) Uani 1 1 d . . .
H11 H 0.3300 0.5318 0.2881 0.076 Uiso 1 1 calc R . .
C12 C 0.1425(5) 0.52433(12) 0.2004(4) 0.0588(12) Uani 1 1 d . . .
H12 H 0.1192 0.5499 0.1947 0.071 Uiso 1 1 calc R . .
C13 C 0.0494(4) 0.49676(10) 0.1508(2) 0.0374(7) Uani 1 1 d . . .
C14 C 0.0892(4) 0.45923(12) 0.1684(4) 0.0533(10) Uani 1 1 d . . .
H14 H 0.0284 0.4400 0.1401 0.064 Uiso 1 1 calc R . .
C15 C 0.2171(4) 0.44984(13) 0.2271(3) 0.0534(10) Uani 1 1 d . . .
H15 H 0.2413 0.4244 0.2364 0.064 Uiso 1 1 calc R . .
C16 C -0.2567(5) 0.55169(14) -0.0013(4) 0.0593(11) Uani 1 1 d . . .
H16 H -0.2818 0.5770 -0.0126 0.071 Uiso 1 1 calc R . .
C17 C -0.1310(4) 0.54339(13) 0.0644(3) 0.0550(11) Uani 1 1 d . . .
H17 H -0.0748 0.5631 0.0957 0.066 Uiso 1 1 calc R . .
C18 C -0.0882(4) 0.50680(11) 0.0839(3) 0.0390(7) Uani 1 1 d . . .
C19 C -0.1766(5) 0.47962(13) 0.0337(4) 0.0674(15) Uani 1 1 d . . .
H19 H -0.1519 0.4542 0.0423 0.081 Uiso 1 1 calc R . .
C20 C -0.3018(5) 0.48930(14) -0.0295(4) 0.0702(16) Uani 1 1 d . . .
H20 H -0.3607 0.4700 -0.0601 0.084 Uiso 1 1 calc R . .
S2 S 0.5916(2) 0.14730(6) 0.30233(15) 0.0505(5) Uiso 0.50 1 d P . 1
O3 O 0.7259(13) 0.1562(3) 0.3420(8) 0.095(3) Uiso 0.50 1 d P A 1
O4 O 0.5650(9) 0.1124(2) 0.2459(6) 0.0673(17) Uiso 0.50 1 d P . 1
O5 O 0.5000 0.18044(17) 0.2500 0.0785(15) Uiso 1 2 d S . 1
O6 O 0.3823(9) 0.1177(2) 0.6133(6) 0.0578(16) Uiso 0.50 1 d P B 1
C21 C 0.5303(5) 0.13962(16) 0.3963(3) 0.0423(15) Uiso 0.50 1 d PG B 1
C22 C 0.6166(4) 0.13943(17) 0.4902(3) 0.0493(17) Uiso 0.50 1 d PG B 1
H22 H 0.7077 0.1442 0.5047 0.059 Uiso 0.50 1 calc PR B 1
C23 C 0.5668(5) 0.13205(16) 0.5623(3) 0.0482(17) Uiso 0.50 1 d PG B 1
H23 H 0.6245 0.1319 0.6251 0.058 Uiso 0.50 1 calc PR B 1
C24 C 0.4307(6) 0.12485(19) 0.5406(3) 0.0421(17) Uiso 0.50 1 d PG B 1
C25 C 0.3444(4) 0.1250(2) 0.4467(4) 0.059(7) Uiso 0.50 1 d PG B 1
H25 H 0.2533 0.1202 0.4321 0.071 Uiso 0.50 1 calc PR B 1
C26 C 0.3942(5) 0.13242(18) 0.3745(3) 0.0506(18) Uiso 0.50 1 d PG B 1
H26 H 0.3365 0.1325 0.3117 0.061 Uiso 0.50 1 calc PR B 1
S2' S -0.0378(3) 0.10669(7) 0.3066(2) 0.0644(6) Uani 0.50 1 d P . 2
O3' O -0.1250(13) 0.0988(3) 0.3576(10) 0.109(4) Uani 0.50 1 d PU C 2
O4' O -0.0617(11) 0.1414(3) 0.2550(9) 0.101(3) Uani 0.50 1 d PU . 2
O5' O 0.0000 0.0759(2) 0.2500 0.103(2) Uani 1 2 d SU . 2
O6' O 0.4750(13) 0.1275(2) 0.6205(6) 0.093(3) Uani 0.50 1 d PU D 2
C21' C 0.1158(5) 0.11260(18) 0.4010(4) 0.055(2) Uani 0.50 1 d PGU D 2
C22' C 0.1239(6) 0.11049(19) 0.4950(4) 0.059(2) Uani 0.50 1 d PGU D 2
H22' H 0.0473 0.1055 0.5094 0.070 Uiso 0.50 1 calc PR D 2
C23' C 0.2466(7) 0.11589(19) 0.5676(3) 0.074(3) Uani 0.50 1 d PGU D 2
H23' H 0.2521 0.1145 0.6305 0.089 Uiso 0.50 1 calc PR D 2
C24' C 0.3611(6) 0.1234(2) 0.5461(4) 0.068(3) Uani 0.50 1 d PGU D 2
C25' C 0.3530(5) 0.1255(2) 0.4521(5) 0.055(6) Uani 0.50 1 d PGU D 2
H25' H 0.4296 0.1305 0.4377 0.066 Uiso 0.50 1 calc PR D 2
C26' C 0.2303(7) 0.12011(19) 0.3795(4) 0.0532(19) Uani 0.50 1 d PGU D 2
H26' H 0.2249 0.1215 0.3166 0.064 Uiso 0.50 1 calc PR D 2

loop_
_atom_site_aniso_label
_atom_site_aniso_U_11
_atom_site_aniso_U_22
_atom_site_aniso_U_33
_atom_site_aniso_U_23
_atom_site_aniso_U_13
_atom_site_aniso_U_12
Cu1 0.0602(4) 0.0961(5) 0.0540(4) -0.0050(3) 0.0376(3) -0.0025(3)
Cu2 0.0296(3) 0.0811(4) 0.0505(3) -0.0008(2) 0.0005(2) -0.0008(2)
S1 0.0419(7) 0.0358(6) 0.0347(5) 0.000 0.0129(5) 0.000
O1 0.062(2) 0.0506(16) 0.076(2) 0.0089(15) 0.0282(17) 0.0188(14)
O2 0.078(2) 0.0474(15) 0.0533(17) -0.0104(13) 0.0241(17) 0.0046(15)
N1 0.055(2) 0.0560(19) 0.0468(17) 0.0024(15) 0.0317(17) 0.0037(15)
N2 0.050(2) 0.063(2) 0.0456(17) -0.0011(16) 0.0306(16) -0.0018(16)
N3 0.0293(16) 0.0587(19) 0.0427(16) -0.0092(15) 0.0058(13) -0.0026(13)
N4 0.0283(15) 0.0559(18) 0.0446(16) 0.0075(14) 0.0036(13) 0.0014(13)
C1 0.109(5) 0.054(2) 0.087(4) 0.013(3) 0.074(4) 0.015(3)
C2 0.115(5) 0.045(2) 0.098(4) 0.012(2) 0.088(4) 0.008(3)
C3 0.0365(19) 0.0449(18) 0.0405(17) 0.0033(15) 0.0178(15) -0.0001(14)
C4 0.108(5) 0.048(2) 0.098(4) -0.005(3) 0.079(4) -0.012(3)
C5 0.111(5) 0.057(3) 0.097(4) 0.011(3) 0.078(4) -0.007(3)
C6 0.123(6) 0.054(3) 0.125(5) 0.009(3) 0.103(5) -0.007(3)
C7 0.151(7) 0.042(2) 0.122(5) -0.007(3) 0.112(6) -0.013(3)
C8 0.0347(18) 0.0483(19) 0.0426(17) 0.0020(16) 0.0175(15) -0.0029(15)
C9 0.089(4) 0.053(2) 0.084(3) -0.002(2) 0.066(3) -0.006(2)
C10 0.091(4) 0.055(2) 0.074(3) -0.003(2) 0.054(3) 0.003(3)
C11 0.040(2) 0.056(2) 0.075(3) -0.013(2) -0.003(2) -0.0100(19)
C12 0.046(2) 0.0403(19) 0.074(3) -0.002(2) 0.002(2) -0.0061(17)
C13 0.0277(16) 0.0454(18) 0.0336(15) -0.0021(14) 0.0040(12) -0.0028(13)
C14 0.031(2) 0.052(2) 0.062(2) -0.0081(19) -0.0026(18) -0.0042(16)
C15 0.032(2) 0.049(2) 0.064(2) 0.0004(19) -0.0006(18) 0.0017(17)
C16 0.040(2) 0.054(2) 0.066(3) 0.009(2) -0.0051(19) 0.0054(18)
C17 0.035(2) 0.052(2) 0.062(2) 0.0001(19) -0.0033(19) -0.0043(17)
C18 0.0307(18) 0.0438(18) 0.0404(16) 0.0017(15) 0.0097(14) -0.0027(14)
C19 0.048(3) 0.042(2) 0.085(3) -0.002(2) -0.010(2) -0.0060(19)
C20 0.041(3) 0.050(2) 0.085(3) 0.001(2) -0.021(2) -0.0016(19)
S2' 0.0508(13) 0.0534(12) 0.0941(18) -0.0023(12) 0.0318(13) -0.0066(10)
O3' 0.132(9) 0.092(6) 0.161(9) -0.026(6) 0.124(8) -0.014(5)
O4' 0.081(6) 0.103(6) 0.110(7) 0.026(6) 0.021(6) -0.014(5)
O5' 0.133(7) 0.092(4) 0.083(4) 0.000 0.034(4) 0.000
O6' 0.118(8) 0.069(5) 0.066(4) -0.001(4) 0.000(5) 0.042(5)
C21' 0.059(5) 0.042(4) 0.067(5) 0.004(4) 0.025(4) -0.001(3)
C22' 0.076(6) 0.058(4) 0.052(4) 0.006(4) 0.034(4) 0.014(4)
C23' 0.088(7) 0.058(5) 0.081(6) -0.003(5) 0.036(5) 0.016(5)
C24' 0.088(7) 0.043(4) 0.063(5) 0.003(4) 0.016(5) 0.015(4)
C25' 0.039(6) 0.058(8) 0.075(9) -0.003(4) 0.030(5) 0.012(4)
C26' 0.051(5) 0.057(4) 0.057(4) -0.005(4) 0.026(4) -0.010(4)

loop_
_atom_type_symbol
_atom_type_description
_atom_type_scat_dispersion_real
_atom_type_scat_dispersion_imag
_atom_type_scat_source
C C 0.0033 0.0016 'International Tables Vol C Tables 4.2.6.8 and 6.1.1.4'
H H 0.0000 0.0000 'International Tables Vol C Tables 4.2.6.8 and 6.1.1.4'
N N 0.0061 0.0033 'International Tables Vol C Tables 4.2.6.8 and 6.1.1.4'
O O 0.0106 0.0060 'International Tables Vol C Tables 4.2.6.8 and 6.1.1.4'
S S 0.1246 0.1234 'International Tables Vol C Tables 4.2.6.8 and 6.1.1.4'
Cu Cu 0.3201 1.2651 'International Tables Vol C Tables 4.2.6.8 and 6.1.1.4'

loop_
_geom_angle_atom_site_label_1
_geom_angle_atom_site_label_2
_geom_angle_atom_site_label_3
_geom_angle
_geom_angle_site_symmetry_1
_geom_angle_site_symmetry_3
_geom_angle_publ_flag
N2 Cu1 N1 151.52(16) 8_456 . ?
N2 Cu1 O1 110.07(15) 8_456 . ?
N1 Cu1 O1 98.23(14) . . ?
N3 Cu2 N4 153.46(16) . 6_666 ?
N3 Cu2 O2 106.96(15) . . ?
N4 Cu2 O2 99.35(15) 6_666 . ?
O1 S1 O1 108.6(3) . 2_655 ?
O1 S1 O2 109.0(2) . 2_655 ?
O1 S1 O2 110.4(2) 2_655 2_655 ?
O1 S1 O2 110.4(2) . . ?
O1 S1 O2 109.0(2) 2_655 . ?
O2 S1 O2 109.4(3) 2_655 . ?
S1 O1 Cu1 129.2(2) . . ?
S1 O2 Cu2 134.1(2) . . ?
C5 N1 C1 116.8(4) . . ?
C5 N1 Cu1 123.9(3) . . ?
C1 N1 Cu1 119.3(3) . . ?
C10 N2 C6 116.9(4) . . ?
C10 N2 Cu1 125.5(3) . 8 ?
C6 N2 Cu1 117.7(3) . 8 ?
C11 N3 C15 116.7(4) . . ?
C11 N3 Cu2 121.4(3) . . ?
C15 N3 Cu2 121.8(3) . . ?
C16 N4 C20 116.4(4) . . ?
C16 N4 Cu2 124.2(3) . 6_465 ?
C20 N4 Cu2 119.3(3) . 6_465 ?
N1 C1 C2 120.6(5) . . ?
N1 C1 H1 119.7 . . ?
C2 C1 H1 119.7 . . ?
C3 C2 C1 123.1(4) . . ?
C3 C2 H2 118.4 . . ?
C1 C2 H2 118.4 . . ?
C2 C3 C4 116.3(4) . . ?
C2 C3 C8 122.0(4) . . ?
C4 C3 C8 121.6(4) . . ?
C5 C4 C3 118.7(4) . . ?
C5 C4 H4 120.7 . . ?
C3 C4 H4 120.7 . . ?
N1 C5 C4 124.3(4) . . ?
N1 C5 H5 117.8 . . ?
C4 C5 H5 117.8 . . ?
N2 C6 C7 122.8(4) . . ?
N2 C6 H6 118.6 . . ?
C7 C6 H6 118.6 . . ?
C6 C7 C8 120.9(5) . . ?
C6 C7 H7 119.6 . . ?
C8 C7 H7 119.6 . . ?
C9 C8 C7 115.4(4) . . ?
C9 C8 C3 123.6(4) . . ?
C7 C8 C3 120.9(4) . . ?
C8 C9 C10 120.7(4) . . ?
C8 C9 H9 119.6 . . ?
C10 C9 H9 119.6 . . ?
N2 C10 C9 123.1(5) . . ?
N2 C10 H10 118.4 . . ?
C9 C10 H10 118.4 . . ?
N3 C11 C12 124.4(4) . . ?
N3 C11 H11 117.8 . . ?
C12 C11 H11 117.8 . . ?
C11 C12 C13 119.1(4) . . ?
C11 C12 H12 120.5 . . ?
C13 C12 H12 120.5 . . ?
C14 C13 C12 116.7(4) . . ?
C14 C13 C18 121.0(3) . . ?
C12 C13 C18 122.3(4) . . ?
C15 C14 C13 121.2(4) . . ?
C15 C14 H14 119.4 . . ?
C13 C14 H14 119.4 . . ?
N3 C15 C14 121.7(4) . . ?
N3 C15 H15 119.1 . . ?
C14 C15 H15 119.1 . . ?
N4 C16 C17 123.2(4) . . ?
N4 C16 H16 118.4 . . ?
C17 C16 H16 118.4 . . ?
C18 C17 C16 121.2(4) . . ?
C18 C17 H17 119.4 . . ?
C16 C17 H17 119.4 . . ?
C17 C18 C19 115.4(4) . . ?
C17 C18 C13 122.7(4) . . ?
C19 C18 C13 121.7(4) . . ?
C18 C19 C20 121.1(4) . . ?
C18 C19 H19 119.4 . . ?
C20 C19 H19 119.4 . . ?
N4 C20 C19 122.6(4) . . ?
N4 C20 H20 118.7 . . ?
C19 C20 H20 118.7 . . ?
O3 S2 O4 113.8(6) . . ?
O3 S2 O5 114.8(5) . . ?
O4 S2 O5 112.3(4) . . ?
O3 S2 C21 107.7(5) . . ?
O4 S2 C21 106.5(4) . . ?
O5 S2 C21 100.4(2) . . ?
O3 S2 O4 155.1(5) . 2_655 ?
O4 S2 O4 45.8(5) . 2_655 ?
O5 S2 O4 89.1(3) . 2_655 ?
C21 S2 O4 72.7(3) . 2_655 ?
O3 S2 S2 154.5(5) . 2_655 ?
O5 S2 S2 49.00(17) . 2_655 ?
C21 S2 S2 95.7(2) . 2_655 ?
O4 O4 S2 86.9(5) 2_655 . ?
O4 O4 S2 47.3(4) 2_655 2_655 ?
S2 O4 S2 70.1(4) . 2_655 ?
S2 O5 S2 82.0(3) . 2_655 ?
C22 C21 C26 120.0 . . ?
C22 C21 S2 121.1(3) . . ?
C26 C21 S2 118.9(3) . . ?
C21 C22 C23 120.0 . . ?
C21 C22 H22 120.0 . . ?
C23 C22 H22 120.0 . . ?
C22 C23 C24 120.0 . . ?
C22 C23 H23 120.0 . . ?
C24 C23 H23 120.0 . . ?
O6 C24 C23 119.3(5) . . ?
O6 C24 C25 120.7(5) . . ?
C23 C24 C25 120.0 . . ?
C26 C25 C24 120.0 . . ?
C26 C25 H25 120.0 . . ?
C24 C25 H25 120.0 . . ?
C25 C26 C21 120.0 . . ?
C25 C26 H26 120.0 . . ?
C21 C26 H26 120.0 . . ?
O3' S2' O4' 116.0(7) . . ?
O3' S2' O5' 120.9(5) . . ?
O4' S2' O5' 109.9(6) . . ?
O3' S2' C21' 100.5(7) . . ?
O4' S2' C21' 106.0(5) . . ?
O5' S2' C21' 100.6(2) . . ?
O3' S2' O4' 154.4(5) . 2 ?
O5' S2' O4' 83.9(4) . 2 ?
C21' S2' O4' 79.3(4) . 2 ?
O3' S2' S2' 159.1(6) . 2 ?
O5' S2' S2' 45.6(2) . 2 ?
C21' S2' S2' 98.2(3) . 2 ?
O4' O4' S2' 93.8(7) 2 . ?
S2' O4' S2' 73.1(6) . 2 ?
S2' O5' S2' 88.8(5) 2 . ?
C22' C21' C26' 120.0 . . ?
C22' C21' S2' 121.7(4) . . ?
C26' C21' S2' 118.3(4) . . ?
C23' C22' C21' 120.0 . . ?
C23' C22' H22' 120.0 . . ?
C21' C22' H22' 120.0 . . ?
C22' C23' C24' 120.0 . . ?
C22' C23' H23' 120.0 . . ?
C24' C23' H23' 120.0 . . ?
O6' C24' C25' 124.2(8) . . ?
O6' C24' C23' 115.7(8) . . ?
C25' C24' C23' 120.0 . . ?
C24' C25' C26' 120.0 . . ?
C24' C25' H25' 120.0 . . ?
C26' C25' H25' 120.0 . . ?
C25' C26' C21' 120.0 . . ?
C25' C26' H26' 120.0 . . ?
C21' C26' H26' 120.0 . . ?

loop_
_geom_bond_atom_site_label_1
_geom_bond_atom_site_label_2
_geom_bond_distance
_geom_bond_site_symmetry_2
_geom_bond_publ_flag
Cu1 N2 1.931(3) 8_456 ?
Cu1 N1 1.942(3) . ?
Cu1 O1 2.353(3) . ?
Cu2 N3 1.919(3) . ?
Cu2 N4 1.931(3) 6_666 ?
Cu2 O2 2.308(3) . ?
S1 O1 1.467(3) . ?
S1 O1 1.467(3) 2_655 ?
S1 O2 1.471(3) 2_655 ?
S1 O2 1.471(3) . ?
N1 C5 1.331(7) . ?
N1 C1 1.341(7) . ?
N2 C10 1.319(7) . ?
N2 C6 1.332(7) . ?
N2 Cu1 1.931(3) 8 ?
N3 C11 1.341(6) . ?
N3 C15 1.364(6) . ?
N4 C16 1.313(6) . ?
N4 C20 1.345(6) . ?
N4 Cu2 1.931(3) 6_465 ?
C1 C2 1.396(7) . ?
C1 H1 0.9300 . ?
C2 C3 1.333(6) . ?
C2 H2 0.9300 . ?
C3 C4 1.398(6) . ?
C3 C8 1.508(5) . ?
C4 C5 1.384(7) . ?
C4 H4 0.9300 . ?
C5 H5 0.9300 . ?
C6 C7 1.356(7) . ?
C6 H6 0.9300 . ?
C7 C8 1.398(6) . ?
C7 H7 0.9300 . ?
C8 C9 1.360(6) . ?
C9 C10 1.379(7) . ?
C9 H9 0.9300 . ?
C10 H10 0.9300 . ?
C11 C12 1.373(7) . ?
C11 H11 0.9300 . ?
C12 C13 1.401(5) . ?
C12 H12 0.9300 . ?
C13 C14 1.386(6) . ?
C13 C18 1.499(5) . ?
C14 C15 1.378(6) . ?
C14 H14 0.9300 . ?
C15 H15 0.9300 . ?
C16 C17 1.387(6) . ?
C16 H16 0.9300 . ?
C17 C18 1.365(6) . ?
C17 H17 0.9300 . ?
C18 C19 1.370(6) . ?
C19 C20 1.380(7) . ?
C19 H19 0.9300 . ?
C20 H20 0.9300 . ?
S2 O3 1.377(13) . ?
S2 O4 1.465(8) . ?
S2 O5 1.548(5) . ?
S2 C21 1.773(4) . ?
S2 O4 1.991(9) 2_655 ?
S2 S2 2.031(5) 2_655 ?
O4 O4 1.430(17) 2_655 ?
O4 S2 1.991(9) 2_655 ?
O5 S2 1.548(5) 2_655 ?
O6 C24 1.385(8) . ?
C21 C22 1.3900 . ?
C21 C26 1.3900 . ?
C22 C23 1.3900 . ?
C22 H22 0.9300 . ?
C23 C24 1.3900 . ?
C23 H23 0.9300 . ?
C24 C25 1.3900 . ?
C25 C26 1.3900 . ?
C25 H25 0.9300 . ?
C26 H26 0.9300 . ?
S2' O3' 1.424(9) . ?
S2' O4' 1.425(11) . ?
S2' O5' 1.518(6) . ?
S2' C21' 1.762(6) . ?
S2' O4' 2.041(14) 2 ?
S2' S2' 2.124(6) 2 ?
O4' O4' 1.37(2) 2 ?
O4' S2' 2.041(13) 2 ?
O5' S2' 1.518(6) 2 ?
O6' C24' 1.338(12) . ?
C21' C22' 1.3900 . ?
C21' C26' 1.3900 . ?
C22' C23' 1.3900 . ?
C22' H22' 0.9300 . ?
C23' C24' 1.3900 . ?
C23' H23' 0.9300 . ?
C24' C25' 1.3900 . ?
C25' C26' 1.3900 . ?
C25' H25' 0.9300 . ?
C26' H26' 0.9300 . ?

loop_
_geom_torsion_atom_site_label_1
_geom_torsion_atom_site_label_2
_geom_torsion_atom_site_label_3
_geom_torsion_atom_site_label_4
_geom_torsion
_geom_torsion_site_symmetry_1
_geom_torsion_site_symmetry_2
_geom_torsion_site_symmetry_3
_geom_torsion_site_symmetry_4
_geom_torsion_publ_flag
O1 S1 O1 Cu1 -20.67(15) 2_655 . . . ?
O2 S1 O1 Cu1 -141.0(3) 2_655 . . . ?
O2 S1 O1 Cu1 98.8(3) . . . . ?
N2 Cu1 O1 S1 -42.8(3) 8_456 . . . ?
N1 Cu1 O1 S1 140.4(3) . . . . ?
O1 S1 O2 Cu2 131.3(3) . . . . ?
O1 S1 O2 Cu2 -109.5(3) 2_655 . . . ?
O2 S1 O2 Cu2 11.30(19) 2_655 . . . ?
N3 Cu2 O2 S1 54.6(4) . . . . ?
N4 Cu2 O2 S1 -129.0(3) 6_666 . . . ?
N2 Cu1 N1 C5 20.1(7) 8_456 . . . ?
O1 Cu1 N1 C5 -166.2(5) . . . . ?
N2 Cu1 N1 C1 -158.8(5) 8_456 . . . ?
O1 Cu1 N1 C1 14.9(5) . . . . ?
N4 Cu2 N3 C11 17.2(6) 6_666 . . . ?
O2 Cu2 N3 C11 -170.6(4) . . . . ?
N4 Cu2 N3 C15 -161.7(4) 6_666 . . . ?
O2 Cu2 N3 C15 10.4(4) . . . . ?
C5 N1 C1 C2 3.9(10) . . . . ?
Cu1 N1 C1 C2 -177.1(5) . . . . ?
N1 C1 C2 C3 -2.3(11) . . . . ?
C1 C2 C3 C4 -1.4(10) . . . . ?
C1 C2 C3 C8 178.3(6) . . . . ?
C2 C3 C4 C5 3.4(10) . . . . ?
C8 C3 C4 C5 -176.4(6) . . . . ?
C1 N1 C5 C4 -1.9(11) . . . . ?
Cu1 N1 C5 C4 179.1(6) . . . . ?
C3 C4 C5 N1 -1.8(12) . . . . ?
C10 N2 C6 C7 -4.6(11) . . . . ?
Cu1 N2 C6 C7 175.7(7) 8 . . . ?
N2 C6 C7 C8 2.9(14) . . . . ?
C6 C7 C8 C9 -1.2(11) . . . . ?
C6 C7 C8 C3 -177.3(7) . . . . ?
C2 C3 C8 C9 -176.6(6) . . . . ?
C4 C3 C8 C9 3.1(8) . . . . ?
C2 C3 C8 C7 -0.8(8) . . . . ?
C4 C3 C8 C7 178.9(7) . . . . ?
C7 C8 C9 C10 1.5(9) . . . . ?
C3 C8 C9 C10 177.5(5) . . . . ?
C6 N2 C10 C9 4.9(9) . . . . ?
Cu1 N2 C10 C9 -175.5(5) 8 . . . ?
C8 C9 C10 N2 -3.5(10) . . . . ?
C15 N3 C11 C12 -0.8(9) . . . . ?
Cu2 N3 C11 C12 -179.8(5) . . . . ?
N3 C11 C12 C13 -2.0(10) . . . . ?
C11 C12 C13 C14 4.4(8) . . . . ?
C11 C12 C13 C18 -177.2(5) . . . . ?
C12 C13 C14 C15 -4.1(7) . . . . ?
C18 C13 C14 C15 177.5(4) . . . . ?
C11 N3 C15 C14 1.2(8) . . . . ?
Cu2 N3 C15 C14 -179.8(4) . . . . ?
C13 C14 C15 N3 1.3(8) . . . . ?
C20 N4 C16 C17 0.5(8) . . . . ?
Cu2 N4 C16 C17 -175.4(4) 6_465 . . . ?
N4 C16 C17 C18 0.1(9) . . . . ?
C16 C17 C18 C19 0.7(8) . . . . ?
C16 C17 C18 C13 177.0(4) . . . . ?
C14 C13 C18 C17 -179.7(5) . . . . ?
C12 C13 C18 C17 1.9(7) . . . . ?
C14 C13 C18 C19 -3.7(7) . . . . ?
C12 C13 C18 C19 177.9(5) . . . . ?
C17 C18 C19 C20 -2.2(9) . . . . ?
C13 C18 C19 C20 -178.4(5) . . . . ?
C16 N4 C20 C19 -1.9(9) . . . . ?
Cu2 N4 C20 C19 174.1(5) 6_465 . . . ?
C18 C19 C20 N4 2.9(11) . . . . ?
O3 S2 O4 O4 162.4(7) . . . 2_655 ?
O5 S2 O4 O4 -65.1(6) . . . 2_655 ?
C21 S2 O4 O4 43.9(6) . . . 2_655 ?
S2 S2 O4 O4 -45.4(5) 2_655 . . 2_655 ?
O3 S2 O4 S2 -152.2(6) . . . 2_655 ?
O5 S2 O4 S2 -19.7(3) . . . 2_655 ?
C21 S2 O4 S2 89.2(3) . . . 2_655 ?
O4 S2 O4 S2 45.4(5) 2_655 . . 2_655 ?
O3 S2 O5 S2 156.4(6) . . . 2_655 ?
O4 S2 O5 S2 24.3(4) . . . 2_655 ?
C21 S2 O5 S2 -88.5(2) . . . 2_655 ?
O4 S2 O5 S2 -16.3(2) 2_655 . . 2_655 ?
O3 S2 C21 C22 -6.2(6) . . . . ?
O4 S2 C21 C22 116.3(5) . . . . ?
O5 S2 C21 C22 -126.5(3) . . . . ?
O4 S2 C21 C22 147.7(4) 2_655 . . . ?
S2 S2 C21 C22 -175.9(3) 2_655 . . . ?
O3 S2 C21 C26 176.0(5) . . . . ?
O4 S2 C21 C26 -61.5(5) . . . . ?
O5 S2 C21 C26 55.6(4) . . . . ?
O4 S2 C21 C26 -30.1(4) 2_655 . . . ?
S2 S2 C21 C26 6.3(3) 2_655 . . . ?
C26 C21 C22 C23 0.0 . . . . ?
S2 C21 C22 C23 -177.8(4) . . . . ?
C21 C22 C23 C24 0.0 . . . . ?
C22 C23 C24 O6 -179.7(6) . . . . ?
C22 C23 C24 C25 0.0 . . . . ?
O6 C24 C25 C26 179.7(7) . . . . ?
C23 C24 C25 C26 0.0 . . . . ?
C24 C25 C26 C21 0.0 . . . . ?
C22 C21 C26 C25 0.0 . . . . ?
S2 C21 C26 C25 177.8(4) . . . . ?
O3' S2' O4' O4' 163.2(10) . . . 2 ?
O5' S2' O4' O4' -55.2(10) . . . 2 ?
C21' S2' O4' O4' 52.7(11) . . . 2 ?
S2' S2' O4' O4' -39.6(8) 2 . . 2 ?
O3' S2' O4' S2' -157.2(7) . . . 2 ?
O5' S2' O4' S2' -15.7(4) . . . 2 ?
C21' S2' O4' S2' 92.3(4) . . . 2 ?
O4' S2' O4' S2' 39.6(8) 2 . . 2 ?
O3' S2' O5' S2' 159.7(8) . . . 2 ?
O4' S2' O5' S2' 20.3(5) . . . 2 ?
C21' S2' O5' S2' -91.1(2) . . . 2 ?
O4' S2' O5' S2' -13.3(3) 2 . . 2 ?
O3' S2' C21' C22' -2.4(6) . . . . ?
O4' S2' C21' C22' 118.7(7) . . . . ?
O5' S2' C21' C22' -126.9(4) . . . . ?
O4' S2' C21' C22' 151.5(5) 2 . . . ?
S2' S2' C21' C22' -173.1(3) 2 . . . ?
O3' S2' C21' C26' 178.5(5) . . . . ?
O4' S2' C21' C26' -60.4(7) . . . . ?
O5' S2' C21' C26' 54.1(4) . . . . ?
O4' S2' C21' C26' -27.5(4) 2 . . . ?
S2' S2' C21' C26' 7.8(4) 2 . . . ?
C26' C21' C22' C23' 0.0 . . . . ?
S2' C21' C22' C23' -179.0(5) . . . . ?
C21' C22' C23' C24' 0.0 . . . . ?
C22' C23' C24' O6' -178.9(7) . . . . ?
C22' C23' C24' C25' 0.0 . . . . ?
O6' C24' C25' C26' 178.8(8) . . . . ?
C23' C24' C25' C26' 0.0 . . . . ?
C24' C25' C26' C21' 0.0 . . . . ?
C22' C21' C26' C25' 0.0 . . . . ?
S2' C21' C26' C25' 179.1(5) . . . . ?
